data_4340765
loop_
_publ_author_name
'Lin, Jian'
'Diefenbach, Kariem'
'Kikugawa, Naoki'
'Baumbach, Ryan E.'
'Albrecht-Schmitt, Thomas E'

_publ_section_title
;
 Dimensional and coordination number reductions in a large family of
 lanthanide tellurite sulfates.
;
_journal_issue 16
_journal_name_full 'Inorganic chemistry'
_journal_page_first 8555
_journal_page_last 8564
_journal_paper_doi 10.1021/ic501163x
_journal_volume 53
_journal_year 2014
_chemical_formula_moiety Dy2(Te4O10)(SO4)
_chemical_formula_sum 'Dy2 O14 S Te4'
_chemical_formula_weight 1091.46
_chemical_melting_point ?
_chemical_name_common 'Dysprosium tellurite sulfate'
_chemical_name_systematic
; 
 ? 
;
_space_group_IT_number 2
_symmetry_cell_setting triclinic
_symmetry_space_group_name_Hall '-P 1'
_symmetry_space_group_name_H-M 'P -1'
_atom_sites_solution_hydrogens none
_atom_sites_solution_primary direct
_atom_sites_solution_secondary difmap
_audit_creation_method SHELXL-97
_cell_angle_alpha 89.8550(10)
_cell_angle_beta 72.4430(10)
_cell_angle_gamma 87.9530(10)
_cell_formula_units_Z 2
_cell_length_a 6.8248(5)
_cell_length_b 9.3245(6)
_cell_length_c 9.8785(7)
_cell_measurement_reflns_used 2776
_cell_measurement_temperature 100(2)
_cell_measurement_theta_max 27.60
_cell_measurement_theta_min 3.06
_cell_volume 598.96(7)
_computing_cell_refinement 'smart saint'
_computing_data_collection smart
_computing_data_reduction SAINT
_computing_molecular_graphics 'SHELXP-97 (Sheldrick, 1997)'
_computing_publication_material 'SHELXCIF-97 (Sheldrick, 2000)'
_computing_structure_refinement 'SHELXL-97 (Sheldrick, 1997)'
_computing_structure_solution 'SHELXS-97 (Sheldrick, 1990)'
_diffrn_ambient_temperature 100(2)
_diffrn_detector_area_resol_mean 0
_diffrn_measured_fraction_theta_full 0.998
_diffrn_measured_fraction_theta_max 0.998
_diffrn_measurement_device_type 'BRUKER apex II'
_diffrn_measurement_method '0.5 wide w/ exposures'
_diffrn_radiation_monochromator 'Quazar optics'
_diffrn_radiation_source 'Imus microfocused'
_diffrn_radiation_type MoK\a
_diffrn_radiation_wavelength 0.71073
_diffrn_reflns_av_R_equivalents 0.0275
_diffrn_reflns_av_sigmaI/netI 0.0254
_diffrn_reflns_limit_h_max 8
_diffrn_reflns_limit_h_min -8
_diffrn_reflns_limit_k_max 12
_diffrn_reflns_limit_k_min -12
_diffrn_reflns_limit_l_max 12
_diffrn_reflns_limit_l_min -12
_diffrn_reflns_number 9423
_diffrn_reflns_theta_full 27.60
_diffrn_reflns_theta_max 27.60
_diffrn_reflns_theta_min 3.06
_exptl_absorpt_coefficient_mu 22.181
_exptl_absorpt_correction_T_max 0.801
_exptl_absorpt_correction_T_min 0.766
_exptl_absorpt_correction_type numerical
_exptl_absorpt_process_details SHELTXPREP
_exptl_crystal_colour Colorless
_exptl_crystal_density_diffrn 6.052
_exptl_crystal_density_meas ?
_exptl_crystal_density_method 'not measured'
_exptl_crystal_description Acicular
_exptl_crystal_F_000 936
_exptl_crystal_size_max 0.100
_exptl_crystal_size_mid 0.010
_exptl_crystal_size_min 0.010
_refine_diff_density_max 0.989
_refine_diff_density_min -0.886
_refine_diff_density_rms 0.211
_refine_ls_extinction_method none
_refine_ls_goodness_of_fit_ref 1.048
_refine_ls_hydrogen_treatment none
_refine_ls_matrix_type full
_refine_ls_number_parameters 190
_refine_ls_number_reflns 2774
_refine_ls_number_restraints 0
_refine_ls_restrained_S_all 1.048
_refine_ls_R_factor_all 0.0218
_refine_ls_R_factor_gt 0.0178
_refine_ls_shift/su_max 0.001
_refine_ls_shift/su_mean 0.000
_refine_ls_structure_factor_coef Fsqd
_refine_ls_weighting_details 'calc w=1/[\s^2^(Fo^2^)+(0.0121P)^2^+2.2594P] where P=(Fo^2^+2Fc^2^)/3'
_refine_ls_weighting_scheme calc
_refine_ls_wR_factor_gt 0.0388
_refine_ls_wR_factor_ref 0.0401
_reflns_number_gt 2536
_reflns_number_total 2774
_reflns_threshold_expression >2sigma(I)
_cod_data_source_file ic501163x_si_002.cif
_cod_data_source_block Dy5
_cod_depositor_comments
;
The following automatic conversions were performed:

'_chemical_melting_point' value 'N/A' was changed to '?' - the value
is undefined or not given.

'_symmetry_cell_setting' value
'Triclinic' changed to 'triclinic' according to
/usr/data/users/saulius/crontab/automatic-downloads/rss-feeds/ACS/lib/dictionaries/cif_core.dic
dictionary named 'cif_core.dic' version 2.4.2 from 2011-04-26.

Automatic conversion script
Id: cif_fix_values 2281 2013-09-26 08:29:07Z andrius 

 Adding full bibliography for 4340748--4340769.cif.

The following automatic conversions were performed:

'_exptl_crystal_density_meas' value 'N/A' was changed to '?' - the
value is perceived as not measured.

Automatic conversion script
Id: cif_fix_values 3008 2015-01-20 13:52:24Z robertas 
;
_cod_original_sg_symbol_H-M P-1
_cod_database_code 4340765

loop_
_symmetry_equiv_pos_as_xyz
'x, y, z'
'-x, -y, -z'

loop_
_atom_site_label
_atom_site_type_symbol
_atom_site_fract_x
_atom_site_fract_y
_atom_site_fract_z
_atom_site_U_iso_or_equiv
_atom_site_adp_type
_atom_site_occupancy
_atom_site_symmetry_multiplicity
_atom_site_calc_flag
Dy1 Dy 0.13174(3) 0.69709(2) 0.91857(2) 0.00755(6) Uani 1 1 d
Dy2 Dy 0.26065(3) 0.47361(2) 1.21826(2) 0.00812(6) Uani 1 1 d
Te1 Te 0.56992(5) 0.86381(3) 0.63773(3) 0.01029(7) Uani 1 1 d
Te2 Te 0.12471(5) 0.75237(3) 0.53954(3) 0.00824(7) Uani 1 1 d
Te3 Te 0.44571(5) 0.19543(3) 0.95624(3) 0.00786(7) Uani 1 1 d
Te4 Te 0.26152(5) 0.39493(3) 0.71309(3) 0.00873(7) Uani 1 1 d
S1 S 0.02062(18) 0.95279(13) 1.21894(13) 0.0096(2) Uani 1 1 d
O1 O 0.4409(5) 0.8166(4) 0.8248(4) 0.0153(8) Uani 1 1 d
O2 O 0.7727(5) 0.7189(4) 0.6131(4) 0.0130(7) Uani 1 1 d
O3 O 0.4210(5) 0.7557(4) 0.5405(4) 0.0148(8) Uani 1 1 d
O4 O 0.0822(5) 0.6232(3) 0.6919(3) 0.0087(7) Uani 1 1 d
O5 O 0.1817(6) 0.6145(4) 0.4013(4) 0.0170(8) Uani 1 1 d
O6 O 0.6330(5) 0.3396(4) 0.9414(4) 0.0117(7) Uani 1 1 d
O7 O 0.2198(5) 0.3062(4) 1.0622(4) 0.0105(7) Uani 1 1 d
O8 O 0.3932(5) 0.2324(4) 0.7781(4) 0.0118(7) Uani 1 1 d
O9 O 0.0195(5) 0.4234(4) 0.8666(3) 0.0109(7) Uani 1 1 d
O10 O 0.4001(5) 0.5260(4) 0.7900(4) 0.0118(7) Uani 1 1 d
O11 O -0.0823(6) 1.0953(4) 1.2209(4) 0.0193(8) Uani 1 1 d
O12 O -0.0976(6) 0.8716(4) 1.3404(4) 0.0213(9) Uani 1 1 d
O13 O 0.0350(6) 0.8809(4) 1.0844(4) 0.0181(8) Uani 1 1 d
O14 O 0.2286(6) 0.9721(5) 1.2288(5) 0.0274(10) Uani 1 1 d

loop_
_atom_site_aniso_label
_atom_site_aniso_U_11
_atom_site_aniso_U_22
_atom_site_aniso_U_33
_atom_site_aniso_U_23
_atom_site_aniso_U_13
_atom_site_aniso_U_12
Dy1 0.00604(11) 0.00958(11) 0.00703(11) 0.00001(8) -0.00203(8) 0.00016(8)
Dy2 0.00754(11) 0.00940(11) 0.00796(11) 0.00000(8) -0.00304(9) -0.00131(8)
Te1 0.00941(15) 0.01169(15) 0.00985(15) 0.00231(12) -0.00308(12) 0.00008(12)
Te2 0.01043(15) 0.00788(14) 0.00662(15) 0.00046(11) -0.00292(12) -0.00020(12)
Te3 0.00670(14) 0.00729(14) 0.00891(15) -0.00103(11) -0.00141(12) 0.00048(11)
Te4 0.00740(15) 0.01126(15) 0.00723(15) -0.00149(12) -0.00185(12) 0.00031(12)
S1 0.0103(6) 0.0082(5) 0.0104(6) -0.0005(4) -0.0034(5) 0.0005(4)
O1 0.0116(18) 0.023(2) 0.0107(18) 0.0037(15) -0.0011(14) -0.0073(15)
O2 0.0086(17) 0.0133(17) 0.0177(19) 0.0017(14) -0.0049(15) 0.0016(14)
O3 0.0075(17) 0.025(2) 0.0124(18) -0.0051(15) -0.0039(14) -0.0003(15)
O4 0.0078(16) 0.0104(16) 0.0085(16) 0.0019(13) -0.0033(13) -0.0006(13)
O5 0.024(2) 0.0139(18) 0.0117(18) -0.0044(15) -0.0031(16) -0.0004(16)
O6 0.0084(16) 0.0108(17) 0.0179(18) 0.0061(14) -0.0063(14) -0.0065(13)
O7 0.0077(16) 0.0130(17) 0.0105(17) -0.0035(14) -0.0028(14) 0.0042(14)
O8 0.0142(17) 0.0134(17) 0.0091(17) 0.0012(14) -0.0058(14) 0.0024(14)
O9 0.0081(16) 0.0141(17) 0.0079(17) 0.0015(14) 0.0009(13) 0.0027(14)
O10 0.0094(17) 0.0121(17) 0.0151(18) -0.0035(14) -0.0059(14) 0.0015(14)
O11 0.034(2) 0.0094(17) 0.0156(19) -0.0047(15) -0.0102(17) 0.0085(16)
O12 0.026(2) 0.027(2) 0.0124(19) 0.0091(16) -0.0074(17) -0.0094(18)
O13 0.031(2) 0.0128(18) 0.0089(18) -0.0019(14) -0.0044(16) 0.0018(16)
O14 0.0136(19) 0.032(2) 0.038(3) -0.007(2) -0.0098(19) -0.0030(18)

loop_
_atom_type_symbol
_atom_type_description
_atom_type_scat_dispersion_real
_atom_type_scat_dispersion_imag
_atom_type_scat_source
O O 0.0106 0.0060 'International Tables Vol C Tables 4.2.6.8 and 6.1.1.4'
S S 0.1246 0.1234 'International Tables Vol C Tables 4.2.6.8 and 6.1.1.4'
Te Te -0.5308 1.6751 'International Tables Vol C Tables 4.2.6.8 and 6.1.1.4'
Dy Dy -0.1892 4.4098 'International Tables Vol C Tables 4.2.6.8 and 6.1.1.4'

loop_
_geom_angle_atom_site_label_1
_geom_angle_atom_site_label_2
_geom_angle_atom_site_label_3
_geom_angle
_geom_angle_site_symmetry_1
_geom_angle_site_symmetry_3
O13 Dy1 O7 84.99(13) . 2_567
O13 Dy1 O1 86.51(13) . .
O7 Dy1 O1 145.89(12) 2_567 .
O13 Dy1 O9 76.58(12) . 2_567
O7 Dy1 O9 75.22(12) 2_567 2_567
O1 Dy1 O9 134.19(12) . 2_567
O13 Dy1 O6 77.16(13) . 2_667
O7 Dy1 O6 141.35(12) 2_567 2_667
O1 Dy1 O6 67.38(12) . 2_667
O9 Dy1 O6 67.45(11) 2_567 2_667
O13 Dy1 O10 147.33(13) . .
O7 Dy1 O10 126.88(11) 2_567 .
O1 Dy1 O10 70.65(12) . .
O9 Dy1 O10 102.52(11) 2_567 .
O6 Dy1 O10 72.66(12) 2_667 .
O13 Dy1 O11 76.39(12) . 2_577
O7 Dy1 O11 76.92(13) 2_567 2_577
O1 Dy1 O11 68.97(13) . 2_577
O9 Dy1 O11 142.46(12) 2_567 2_577
O6 Dy1 O11 129.66(12) 2_667 2_577
O10 Dy1 O11 114.27(12) . 2_577
O13 Dy1 O4 139.97(12) . .
O7 Dy1 O4 69.12(11) 2_567 .
O1 Dy1 O4 97.99(12) . .
O9 Dy1 O4 122.22(11) 2_567 .
O6 Dy1 O4 141.10(11) 2_667 .
O10 Dy1 O4 68.46(11) . .
O11 Dy1 O4 68.52(11) 2_577 .
O13 Dy1 O9 140.84(12) . .
O7 Dy1 O9 68.81(11) 2_567 .
O1 Dy1 O9 131.22(11) . .
O9 Dy1 O9 69.06(12) 2_567 .
O6 Dy1 O9 105.27(10) 2_667 .
O10 Dy1 O9 61.61(10) . .
O11 Dy1 O9 122.14(11) 2_577 .
O4 Dy1 O9 56.37(10) . .
O13 Dy1 Te4 172.09(9) . .
O7 Dy1 Te4 94.77(8) 2_567 .
O1 Dy1 Te4 97.93(9) . .
O9 Dy1 Te4 95.69(8) 2_567 .
O6 Dy1 Te4 98.44(8) 2_667 .
O10 Dy1 Te4 32.11(8) . .
O11 Dy1 Te4 111.29(8) 2_577 .
O4 Dy1 Te4 46.10(7) . .
O9 Dy1 Te4 33.59(7) . .
O13 Dy1 Dy2 120.31(10) . 2_567
O7 Dy1 Dy2 35.35(8) 2_567 2_567
O1 Dy1 Dy2 137.62(9) . 2_567
O9 Dy1 Dy2 86.42(8) 2_567 2_567
O6 Dy1 Dy2 145.03(8) 2_667 2_567
O10 Dy1 Dy2 91.96(8) . 2_567
O11 Dy1 Dy2 85.20(9) 2_577 2_567
O4 Dy1 Dy2 40.06(8) . 2_567
O9 Dy1 Dy2 41.30(7) . 2_567
Te4 Dy1 Dy2 60.051(8) . 2_567
O13 Dy1 Dy2 85.88(9) . .
O7 Dy1 Dy2 111.71(8) 2_567 .
O1 Dy1 Dy2 100.52(9) . .
O9 Dy1 Dy2 36.98(8) 2_567 .
O6 Dy1 Dy2 33.97(8) 2_667 .
O10 Dy1 Dy2 76.10(8) . .
O11 Dy1 Dy2 159.70(9) 2_577 .
O4 Dy1 Dy2 131.39(7) . .
O9 Dy1 Dy2 78.00(7) . .
Te4 Dy1 Dy2 86.865(9) . .
Dy2 Dy1 Dy2 112.676(7) 2_567 .
O5 Dy2 O7 158.75(13) 1_556 .
O5 Dy2 O10 90.07(13) 1_556 2_667
O7 Dy2 O10 109.28(11) . 2_667
O5 Dy2 O6 93.40(13) 1_556 2_667
O7 Dy2 O6 98.13(12) . 2_667
O10 Dy2 O6 80.96(12) 2_667 2_667
O5 Dy2 O2 85.58(13) 1_556 2_667
O7 Dy2 O2 86.95(12) . 2_667
O10 Dy2 O2 86.36(12) 2_667 2_667
O6 Dy2 O2 167.28(11) 2_667 2_667
O5 Dy2 O4 88.21(13) 1_556 2_567
O7 Dy2 O4 70.64(11) . 2_567
O10 Dy2 O4 150.83(12) 2_667 2_567
O6 Dy2 O4 128.21(11) 2_667 2_567
O2 Dy2 O4 64.47(11) 2_667 2_567
O5 Dy2 O9 92.54(13) 1_556 2_567
O7 Dy2 O9 75.79(11) . 2_567
O10 Dy2 O9 148.17(12) 2_667 2_567
O6 Dy2 O9 67.22(11) 2_667 2_567
O2 Dy2 O9 125.47(11) 2_667 2_567
O4 Dy2 O9 61.00(11) 2_567 2_567
O5 Dy2 Te4 71.02(10) 1_556 2_567
O7 Dy2 Te4 91.30(8) . 2_567
O10 Dy2 Te4 158.14(8) 2_667 2_567
O6 Dy2 Te4 89.10(8) 2_667 2_567
O2 Dy2 Te4 102.49(8) 2_667 2_567
O4 Dy2 Te4 43.03(8) 2_567 2_567
O9 Dy2 Te4 29.52(8) 2_567 2_567
O5 Dy2 Te3 168.06(10) 1_556 .
O7 Dy2 Te3 26.79(8) . .
O10 Dy2 Te3 82.50(8) 2_667 .
O6 Dy2 Te3 94.63(9) 2_667 .
O2 Dy2 Te3 84.64(8) 2_667 .
O4 Dy2 Te3 93.73(8) 2_567 .
O9 Dy2 Te3 98.71(8) 2_567 .
Te4 Dy2 Te3 117.892(9) 2_567 .
O5 Dy2 Dy1 123.31(10) 1_556 2_567
O7 Dy2 Dy1 36.62(8) . 2_567
O10 Dy2 Dy1 145.85(8) 2_667 2_567
O6 Dy2 Dy1 101.97(8) 2_667 2_567
O2 Dy2 Dy1 89.08(8) 2_667 2_567
O4 Dy2 Dy1 40.51(8) 2_567 2_567
O9 Dy2 Dy1 47.98(8) 2_567 2_567
Te4 Dy2 Dy1 55.294(8) 2_567 2_567
Te3 Dy2 Dy1 63.381(8) . 2_567
O5 Dy2 Dy1 105.25(10) 1_556 .
O7 Dy2 Dy1 75.39(8) . .
O10 Dy2 Dy1 114.11(9) 2_667 .
O6 Dy2 Dy1 35.62(8) 2_667 .
O2 Dy2 Dy1 156.32(8) 2_667 .
O4 Dy2 Dy1 94.38(8) 2_567 .
O9 Dy2 Dy1 35.09(8) 2_567 .
Te4 Dy2 Dy1 62.999(7) 2_567 .
Te3 Dy2 Dy1 86.373(9) . .
Dy1 Dy2 Dy1 67.323(7) 2_567 .
O1 Te1 O2 93.72(16) . .
O1 Te1 O3 101.49(16) . .
O2 Te1 O3 92.17(15) . .
O5 Te2 O4 95.49(15) . .
O5 Te2 O3 92.97(16) . .
O4 Te2 O3 86.69(14) . .
O5 Te2 O2 94.69(15) . 1_455
O4 Te2 O2 75.25(13) . 1_455
O3 Te2 O2 160.96(13) . 1_455
O7 Te3 O6 94.77(15) . .
O7 Te3 O8 94.22(15) . .
O6 Te3 O8 96.52(15) . .
O7 Te3 O1 87.15(13) . 2_667
O6 Te3 O1 73.06(13) . 2_667
O8 Te3 O1 169.58(13) . 2_667
O7 Te3 Dy2 33.53(10) . .
O6 Te3 Dy2 66.97(11) . .
O8 Te3 Dy2 114.61(10) . .
O1 Te3 Dy2 62.16(8) 2_667 .
O10 Te4 O9 91.45(15) . .
O10 Te4 O8 92.17(14) . .
O9 Te4 O8 101.50(14) . .
O10 Te4 O4 77.84(13) . .
O9 Te4 O4 68.69(13) . .
O8 Te4 O4 165.50(13) . .
O10 Te4 Dy1 43.80(10) . .
O9 Te4 Dy1 54.73(10) . .
O8 Te4 Dy1 119.43(10) . .
O4 Te4 Dy1 46.32(8) . .
O10 Te4 Dy2 108.17(10) . 2_567
O9 Te4 Dy2 40.23(10) . 2_567
O8 Te4 Dy2 134.70(10) . 2_567
O4 Te4 Dy2 42.74(8) . 2_567
Dy1 Te4 Dy2 64.656(7) . 2_567
O12 S1 O13 111.8(2) . .
O12 S1 O11 108.7(2) . .
O13 S1 O11 108.4(2) . .
O12 S1 O14 109.6(2) . .
O13 S1 O14 109.3(2) . .
O11 S1 O14 109.0(2) . .
Te1 O1 Dy1 128.33(18) . .
Te1 O1 Te3 133.73(17) . 2_667
Dy1 O1 Te3 96.75(12) . 2_667
Te1 O2 Te2 125.35(17) . 1_655
Te1 O2 Dy2 121.28(16) . 2_667
Te2 O2 Dy2 102.47(12) 1_655 2_667
Te1 O3 Te2 135.55(19) . .
Te2 O4 Dy2 116.64(15) . 2_567
Te2 O4 Te4 130.73(16) . .
Dy2 O4 Te4 94.23(11) 2_567 .
Te2 O4 Dy1 120.71(15) . .
Dy2 O4 Dy1 99.42(12) 2_567 .
Te4 O4 Dy1 87.58(10) . .
Te2 O5 Dy2 172.6(2) . 1_554
Te3 O6 Dy2 133.09(17) . 2_667
Te3 O6 Dy1 115.08(15) . 2_667
Dy2 O6 Dy1 110.41(13) 2_667 2_667
Te3 O7 Dy2 119.69(16) . .
Te3 O7 Dy1 132.18(17) . 2_567
Dy2 O7 Dy1 108.02(13) . 2_567
Te3 O8 Te4 131.64(18) . .
Te4 O9 Dy1 134.96(17) . 2_567
Te4 O9 Dy2 110.25(15) . 2_567
Dy1 O9 Dy2 107.92(12) 2_567 2_567
Te4 O9 Dy1 91.68(13) . .
Dy1 O9 Dy1 110.94(12) 2_567 .
Dy2 O9 Dy1 90.72(10) 2_567 .
Te4 O10 Dy2 129.83(17) . 2_667
Te4 O10 Dy1 104.09(14) . .
Dy2 O10 Dy1 125.99(14) 2_667 .
S1 O11 Dy1 146.2(2) . 2_577
S1 O13 Dy1 154.8(2) . .

loop_
_geom_bond_atom_site_label_1
_geom_bond_atom_site_label_2
_geom_bond_distance
_geom_bond_site_symmetry_2
Dy1 O13 2.311(4) .
Dy1 O7 2.350(3) 2_567
Dy1 O1 2.353(3) .
Dy1 O9 2.363(3) 2_567
Dy1 O6 2.430(3) 2_667
Dy1 O10 2.431(3) .
Dy1 O11 2.446(4) 2_577
Dy1 O4 2.467(3) .
Dy1 O9 2.783(3) .
Dy1 Te4 3.4072(4) .
Dy1 Dy2 3.7458(4) 2_567
Dy1 Dy2 3.9102(4) .
Dy2 O5 2.158(4) 1_556
Dy2 O7 2.279(3) .
Dy2 O10 2.292(3) 2_667
Dy2 O6 2.331(3) 2_667
Dy2 O2 2.416(3) 2_667
Dy2 O4 2.444(3) 2_567
Dy2 O9 2.472(3) 2_567
Dy2 Te4 3.5912(4) 2_567
Dy2 Te3 3.5847(4) .
Dy2 Dy1 3.7458(4) 2_567
Te1 O1 1.851(3) .
Te1 O2 1.861(3) .
Te1 O3 1.907(3) .
Te2 O5 1.823(4) .
Te2 O4 1.885(3) .
Te2 O3 2.026(3) .
Te2 O2 2.323(3) 1_455
Te3 O7 1.860(3) .
Te3 O6 1.863(3) .
Te3 O8 1.926(3) .
Te3 O1 2.509(4) 2_667
Te4 O10 1.867(3) .
Te4 O9 1.886(3) .
Te4 O8 1.940(3) .
Te4 O4 2.457(3) .
Te4 Dy2 3.5912(4) 2_567
S1 O12 1.456(4) .
S1 O13 1.465(4) .
S1 O11 1.478(4) .
S1 O14 1.469(4) .
O1 Te3 2.509(4) 2_667
O2 Te2 2.323(3) 1_655
O2 Dy2 2.416(3) 2_667
O4 Dy2 2.444(3) 2_567
O5 Dy2 2.158(4) 1_554
O6 Dy2 2.331(3) 2_667
O6 Dy1 2.430(3) 2_667
O7 Dy1 2.350(3) 2_567
O9 Dy1 2.363(3) 2_567
O9 Dy2 2.472(3) 2_567
O10 Dy2 2.292(3) 2_667
O11 Dy1 2.446(4) 2_577

loop_
_geom_torsion_atom_site_label_1
_geom_torsion_atom_site_label_2
_geom_torsion_atom_site_label_3
_geom_torsion_atom_site_label_4
_geom_torsion
_geom_torsion_site_symmetry_1
_geom_torsion_site_symmetry_4
O13 Dy1 Dy2 O5 1.02(14) . 1_556
O7 Dy1 Dy2 O5 -81.92(14) 2_567 1_556
O1 Dy1 Dy2 O5 86.70(14) . 1_556
O9 Dy1 Dy2 O5 -72.05(17) 2_567 1_556
O6 Dy1 Dy2 O5 74.05(18) 2_667 1_556
O10 Dy1 Dy2 O5 153.54(13) . 1_556
O11 Dy1 Dy2 O5 30.1(3) 2_577 1_556
O4 Dy1 Dy2 O5 -162.69(14) . 1_556
O9 Dy1 Dy2 O5 -143.08(13) . 1_556
Te4 Dy1 Dy2 O5 -175.81(10) . 1_556
Dy2 Dy1 Dy2 O5 -120.19(10) 2_567 1_556
O13 Dy1 Dy2 O7 159.03(13) . .
O7 Dy1 Dy2 O7 76.09(13) 2_567 .
O1 Dy1 Dy2 O7 -115.29(12) . .
O9 Dy1 Dy2 O7 85.96(16) 2_567 .
O6 Dy1 Dy2 O7 -127.94(17) 2_667 .
O10 Dy1 Dy2 O7 -48.44(12) . .
O11 Dy1 Dy2 O7 -171.9(3) 2_577 .
O4 Dy1 Dy2 O7 -4.68(13) . .
O9 Dy1 Dy2 O7 14.93(11) . .
Te4 Dy1 Dy2 O7 -17.80(8) . .
Dy2 Dy1 Dy2 O7 37.82(8) 2_567 .
O13 Dy1 Dy2 O10 -96.07(13) . 2_667
O7 Dy1 Dy2 O10 -179.01(13) 2_567 2_667
O1 Dy1 Dy2 O10 -10.39(13) . 2_667
O9 Dy1 Dy2 O10 -169.14(17) 2_567 2_667
O6 Dy1 Dy2 O10 -23.04(17) 2_667 2_667
O10 Dy1 Dy2 O10 56.46(15) . 2_667
O11 Dy1 Dy2 O10 -67.0(3) 2_577 2_667
O4 Dy1 Dy2 O10 100.23(13) . 2_667
O9 Dy1 Dy2 O10 119.83(11) . 2_667
Te4 Dy1 Dy2 O10 87.11(9) . 2_667
Dy2 Dy1 Dy2 O10 142.72(9) 2_567 2_667
O13 Dy1 Dy2 O6 -73.03(18) . 2_667
O7 Dy1 Dy2 O6 -155.97(17) 2_567 2_667
O1 Dy1 Dy2 O6 12.65(18) . 2_667
O9 Dy1 Dy2 O6 -146.1(2) 2_567 2_667
O10 Dy1 Dy2 O6 79.50(17) . 2_667
O11 Dy1 Dy2 O6 -44.0(3) 2_577 2_667
O4 Dy1 Dy2 O6 123.26(18) . 2_667
O9 Dy1 Dy2 O6 142.87(16) . 2_667
Te4 Dy1 Dy2 O6 110.14(15) . 2_667
Dy2 Dy1 Dy2 O6 165.76(15) 2_567 2_667
O13 Dy1 Dy2 O2 116.0(2) . 2_667
O7 Dy1 Dy2 O2 33.1(2) 2_567 2_667
O1 Dy1 Dy2 O2 -158.3(2) . 2_667
O9 Dy1 Dy2 O2 42.9(2) 2_567 2_667
O6 Dy1 Dy2 O2 -171.0(3) 2_667 2_667
O10 Dy1 Dy2 O2 -91.5(2) . 2_667
O11 Dy1 Dy2 O2 145.1(3) 2_577 2_667
O4 Dy1 Dy2 O2 -47.7(2) . 2_667
O9 Dy1 Dy2 O2 -28.1(2) . 2_667
Te4 Dy1 Dy2 O2 -60.8(2) . 2_667
Dy2 Dy1 Dy2 O2 -5.2(2) 2_567 2_667
O13 Dy1 Dy2 O4 90.35(12) . 2_567
O7 Dy1 Dy2 O4 7.41(12) 2_567 2_567
O1 Dy1 Dy2 O4 176.03(12) . 2_567
O9 Dy1 Dy2 O4 17.28(16) 2_567 2_567
O6 Dy1 Dy2 O4 163.38(17) 2_667 2_567
O10 Dy1 Dy2 O4 -117.12(11) . 2_567
O11 Dy1 Dy2 O4 119.4(3) 2_577 2_567
O4 Dy1 Dy2 O4 -73.36(14) . 2_567
O9 Dy1 Dy2 O4 -53.75(10) . 2_567
Te4 Dy1 Dy2 O4 -86.48(8) . 2_567
Dy2 Dy1 Dy2 O4 -30.86(8) 2_567 2_567
O13 Dy1 Dy2 O9 73.07(17) . 2_567
O7 Dy1 Dy2 O9 -9.87(16) 2_567 2_567
O1 Dy1 Dy2 O9 158.75(16) . 2_567
O6 Dy1 Dy2 O9 146.1(2) 2_667 2_567
O10 Dy1 Dy2 O9 -134.40(16) . 2_567
O11 Dy1 Dy2 O9 102.1(3) 2_577 2_567
O4 Dy1 Dy2 O9 -90.64(17) . 2_567
O9 Dy1 Dy2 O9 -71.03(17) . 2_567
Te4 Dy1 Dy2 O9 -103.76(14) . 2_567
Dy2 Dy1 Dy2 O9 -48.14(14) 2_567 2_567
O13 Dy1 Dy2 Te4 59.88(10) . 2_567
O7 Dy1 Dy2 Te4 -23.07(9) 2_567 2_567
O1 Dy1 Dy2 Te4 145.55(9) . 2_567
O9 Dy1 Dy2 Te4 -13.19(14) 2_567 2_567
O6 Dy1 Dy2 Te4 132.91(15) 2_667 2_567
O10 Dy1 Dy2 Te4 -147.60(8) . 2_567
O11 Dy1 Dy2 Te4 88.9(3) 2_577 2_567
O4 Dy1 Dy2 Te4 -103.83(10) . 2_567
O9 Dy1 Dy2 Te4 -84.22(7) . 2_567
Te4 Dy1 Dy2 Te4 -116.951(8) . 2_567
Dy2 Dy1 Dy2 Te4 -61.336(8) 2_567 2_567
O13 Dy1 Dy2 Te3 -176.18(10) . .
O7 Dy1 Dy2 Te3 100.88(9) 2_567 .
O1 Dy1 Dy2 Te3 -90.50(9) . .
O9 Dy1 Dy2 Te3 110.75(14) 2_567 .
O6 Dy1 Dy2 Te3 -103.15(15) 2_667 .
O10 Dy1 Dy2 Te3 -23.65(8) . .
O11 Dy1 Dy2 Te3 -147.1(3) 2_577 .
O4 Dy1 Dy2 Te3 20.11(10) . .
O9 Dy1 Dy2 Te3 39.72(7) . .
Te4 Dy1 Dy2 Te3 6.993(8) . .
Dy2 Dy1 Dy2 Te3 62.608(8) 2_567 .
O13 Dy1 Dy2 Dy1 121.21(10) . 2_567
O7 Dy1 Dy2 Dy1 38.27(9) 2_567 2_567
O1 Dy1 Dy2 Dy1 -153.11(9) . 2_567
O9 Dy1 Dy2 Dy1 48.14(14) 2_567 2_567
O6 Dy1 Dy2 Dy1 -165.76(15) 2_667 2_567
O10 Dy1 Dy2 Dy1 -86.26(8) . 2_567
O11 Dy1 Dy2 Dy1 150.3(3) 2_577 2_567
O4 Dy1 Dy2 Dy1 -42.49(10) . 2_567
O9 Dy1 Dy2 Dy1 -22.89(7) . 2_567
Te4 Dy1 Dy2 Dy1 -55.614(8) . 2_567
Dy2 Dy1 Dy2 Dy1 0.0 2_567 2_567
O5 Dy2 Te3 O7 129.0(5) 1_556 .
O10 Dy2 Te3 O7 -179.1(2) 2_667 .
O6 Dy2 Te3 O7 -98.9(2) 2_667 .
O2 Dy2 Te3 O7 93.9(2) 2_667 .
O4 Dy2 Te3 O7 30.0(2) 2_567 .
O9 Dy2 Te3 O7 -31.3(2) 2_567 .
Te4 Dy2 Te3 O7 -7.45(19) 2_567 .
Dy1 Dy2 Te3 O7 2.20(19) 2_567 .
Dy1 Dy2 Te3 O7 -64.20(19) . .
O5 Dy2 Te3 O6 -87.4(5) 1_556 .
O7 Dy2 Te3 O6 143.6(2) . .
O10 Dy2 Te3 O6 -35.49(14) 2_667 .
O6 Dy2 Te3 O6 44.74(18) 2_667 .
O2 Dy2 Te3 O6 -122.52(14) 2_667 .
O4 Dy2 Te3 O6 173.58(14) 2_567 .
O9 Dy2 Te3 O6 112.37(14) 2_567 .
Te4 Dy2 Te3 O6 136.17(11) 2_567 .
Dy1 Dy2 Te3 O6 145.82(11) 2_567 .
Dy1 Dy2 Te3 O6 79.42(11) . .
O5 Dy2 Te3 O8 -174.0(5) 1_556 .
O7 Dy2 Te3 O8 57.0(2) . .
O10 Dy2 Te3 O8 -122.11(14) 2_667 .
O6 Dy2 Te3 O8 -41.88(14) 2_667 .
O2 Dy2 Te3 O8 150.86(14) 2_667 .
O4 Dy2 Te3 O8 86.96(14) 2_567 .
O9 Dy2 Te3 O8 25.75(14) 2_567 .
Te4 Dy2 Te3 O8 49.55(12) 2_567 .
Dy1 Dy2 Te3 O8 59.20(11) 2_567 .
Dy1 Dy2 Te3 O8 -7.20(11) . .
O5 Dy2 Te3 O1 -5.1(5) 1_556 2_667
O7 Dy2 Te3 O1 -134.1(2) . 2_667
O10 Dy2 Te3 O1 46.84(13) 2_667 2_667
O6 Dy2 Te3 O1 127.07(12) 2_667 2_667
O2 Dy2 Te3 O1 -40.19(12) 2_667 2_667
O4 Dy2 Te3 O1 -104.09(12) 2_567 2_667
O9 Dy2 Te3 O1 -165.30(12) 2_567 2_667
Te4 Dy2 Te3 O1 -141.50(9) 2_567 2_667
Dy1 Dy2 Te3 O1 -131.85(9) 2_567 2_667
Dy1 Dy2 Te3 O1 161.75(9) . 2_667
O13 Dy1 Te4 O10 -92.2(7) . .
O7 Dy1 Te4 O10 179.88(18) 2_567 .
O1 Dy1 Te4 O10 31.62(18) . .
O9 Dy1 Te4 O10 -104.54(18) 2_567 .
O6 Dy1 Te4 O10 -36.54(17) 2_667 .
O11 Dy1 Te4 O10 102.08(19) 2_577 .
O4 Dy1 Te4 O10 125.10(19) . .
O9 Dy1 Te4 O10 -141.5(2) . .
Dy2 Dy1 Te4 O10 172.92(16) 2_567 .
Dy2 Dy1 Te4 O10 -68.58(16) . .
O13 Dy1 Te4 O9 49.3(7) . .
O7 Dy1 Te4 O9 -38.64(15) 2_567 .
O1 Dy1 Te4 O9 173.09(15) . .
O9 Dy1 Te4 O9 36.9(2) 2_567 .
O6 Dy1 Te4 O9 104.93(15) 2_667 .
O10 Dy1 Te4 O9 141.5(2) . .
O11 Dy1 Te4 O9 -116.45(16) 2_577 .
O4 Dy1 Te4 O9 -93.43(16) . .
Dy2 Dy1 Te4 O9 -45.60(12) 2_567 .
Dy2 Dy1 Te4 O9 72.90(12) . .
O13 Dy1 Te4 O8 -33.9(7) . .
O7 Dy1 Te4 O8 -121.83(15) 2_567 .
O1 Dy1 Te4 O8 89.91(15) . .
O9 Dy1 Te4 O8 -46.24(14) 2_567 .
O6 Dy1 Te4 O8 21.75(14) 2_667 .
O10 Dy1 Te4 O8 58.29(19) . .
O11 Dy1 Te4 O8 160.37(16) 2_577 .
O4 Dy1 Te4 O8 -176.61(16) . .
O9 Dy1 Te4 O8 -83.18(17) . .
Dy2 Dy1 Te4 O8 -128.78(12) 2_567 .
Dy2 Dy1 Te4 O8 -10.28(12) . .
O13 Dy1 Te4 O4 142.7(7) . .
O7 Dy1 Te4 O4 54.78(13) 2_567 .
O1 Dy1 Te4 O4 -93.48(14) . .
O9 Dy1 Te4 O4 130.37(13) 2_567 .
O6 Dy1 Te4 O4 -161.64(13) 2_667 .
O10 Dy1 Te4 O4 -125.10(19) . .
O11 Dy1 Te4 O4 -23.02(15) 2_577 .
O9 Dy1 Te4 O4 93.43(16) . .
Dy2 Dy1 Te4 O4 47.83(10) 2_567 .
Dy2 Dy1 Te4 O4 166.33(10) . .
O13 Dy1 Te4 Dy2 94.9(7) . 2_567
O7 Dy1 Te4 Dy2 6.96(8) 2_567 2_567
O1 Dy1 Te4 Dy2 -141.31(9) . 2_567
O9 Dy1 Te4 Dy2 82.54(8) 2_567 2_567
O6 Dy1 Te4 Dy2 150.53(8) 2_667 2_567
O10 Dy1 Te4 Dy2 -172.92(16) . 2_567
O11 Dy1 Te4 Dy2 -70.85(10) 2_577 2_567
O4 Dy1 Te4 Dy2 -47.83(10) . 2_567
O9 Dy1 Te4 Dy2 45.60(12) . 2_567
Dy2 Dy1 Te4 Dy2 118.500(7) . 2_567
O2 Te1 O1 Dy1 -104.8(2) . .
O3 Te1 O1 Dy1 -11.8(3) . .
O2 Te1 O1 Te3 59.6(3) . 2_667
O3 Te1 O1 Te3 152.6(2) . 2_667
O13 Dy1 O1 Te1 -130.5(2) . .
O7 Dy1 O1 Te1 -54.7(3) 2_567 .
O9 Dy1 O1 Te1 162.05(18) 2_567 .
O6 Dy1 O1 Te1 152.0(3) 2_667 .
O10 Dy1 O1 Te1 73.3(2) . .
O11 Dy1 O1 Te1 -53.7(2) 2_577 .
O4 Dy1 O1 Te1 9.5(2) . .
O9 Dy1 O1 Te1 61.2(3) . .
Te4 Dy1 O1 Te1 56.1(2) . .
Dy2 Dy1 O1 Te1 2.6(3) 2_567 .
Dy2 Dy1 O1 Te1 144.3(2) . .
O13 Dy1 O1 Te3 60.73(13) . 2_667
O7 Dy1 O1 Te3 136.50(17) 2_567 2_667
O9 Dy1 O1 Te3 -6.7(2) 2_567 2_667
O6 Dy1 O1 Te3 -16.80(11) 2_667 2_667
O10 Dy1 O1 Te3 -95.51(13) . 2_667
O11 Dy1 O1 Te3 137.49(15) 2_577 2_667
O4 Dy1 O1 Te3 -159.26(11) . 2_667
O9 Dy1 O1 Te3 -107.61(14) . 2_667
Te4 Dy1 O1 Te3 -112.69(9) . 2_667
Dy2 Dy1 O1 Te3 -166.17(3) 2_567 2_667
Dy2 Dy1 O1 Te3 -24.42(11) . 2_667
O1 Te1 O2 Te2 -123.8(2) . 1_655
O3 Te1 O2 Te2 134.5(2) . 1_655
O1 Te1 O2 Dy2 14.0(2) . 2_667
O3 Te1 O2 Dy2 -87.7(2) . 2_667
O1 Te1 O3 Te2 61.7(3) . .
O2 Te1 O3 Te2 156.0(3) . .
O5 Te2 O3 Te1 177.2(3) . .
O4 Te2 O3 Te1 -87.4(3) . .
O2 Te2 O3 Te1 -69.1(5) 1_455 .
O5 Te2 O4 Dy2 -84.32(18) . 2_567
O3 Te2 O4 Dy2 -176.99(17) . 2_567
O2 Te2 O4 Dy2 9.09(14) 1_455 2_567
O5 Te2 O4 Te4 38.4(2) . .
O3 Te2 O4 Te4 -54.3(2) . .
O2 Te2 O4 Te4 131.8(2) 1_455 .
O5 Te2 O4 Dy1 154.95(18) . .
O3 Te2 O4 Dy1 62.27(17) . .
O2 Te2 O4 Dy1 -111.64(18) 1_455 .
O10 Te4 O4 Te2 94.3(2) . .
O9 Te4 O4 Te2 -169.3(3) . .
O8 Te4 O4 Te2 141.5(5) . .
Dy1 Te4 O4 Te2 129.7(2) . .
Dy2 Te4 O4 Te2 -131.1(3) 2_567 .
O10 Te4 O4 Dy2 -134.68(14) . 2_567
O9 Te4 O4 Dy2 -38.26(13) . 2_567
O8 Te4 O4 Dy2 -87.4(5) . 2_567
Dy1 Te4 O4 Dy2 -99.28(12) . 2_567
O10 Te4 O4 Dy1 -35.40(12) . .
O9 Te4 O4 Dy1 61.02(13) . .
O8 Te4 O4 Dy1 11.9(6) . .
Dy2 Te4 O4 Dy1 99.28(12) 2_567 .
O13 Dy1 O4 Te2 50.2(3) . .
O7 Dy1 O4 Te2 103.35(19) 2_567 .
O1 Dy1 O4 Te2 -43.92(19) . .
O9 Dy1 O4 Te2 159.08(15) 2_567 .
O6 Dy1 O4 Te2 -107.5(2) 2_667 .
O10 Dy1 O4 Te2 -109.39(19) . .
O11 Dy1 O4 Te2 19.68(16) 2_577 .
O9 Dy1 O4 Te2 -178.8(2) . .
Te4 Dy1 O4 Te2 -137.3(2) . .
Dy2 Dy1 O4 Te2 128.8(2) 2_567 .
Dy2 Dy1 O4 Te2 -155.60(10) . .
O13 Dy1 O4 Dy2 -78.7(2) . 2_567
O7 Dy1 O4 Dy2 -25.49(11) 2_567 2_567
O1 Dy1 O4 Dy2 -172.77(12) . 2_567
O9 Dy1 O4 Dy2 30.23(16) 2_567 2_567
O6 Dy1 O4 Dy2 123.63(15) 2_667 2_567
O10 Dy1 O4 Dy2 121.76(14) . 2_567
O11 Dy1 O4 Dy2 -109.17(14) 2_577 2_567
O9 Dy1 O4 Dy2 52.34(11) . 2_567
Te4 Dy1 O4 Dy2 93.89(12) . 2_567
Dy2 Dy1 O4 Dy2 75.55(12) . 2_567
O13 Dy1 O4 Te4 -172.55(15) . .
O7 Dy1 O4 Te4 -119.38(13) 2_567 .
O1 Dy1 O4 Te4 93.35(12) . .
O9 Dy1 O4 Te4 -63.65(14) 2_567 .
O6 Dy1 O4 Te4 29.7(2) 2_667 .
O10 Dy1 O4 Te4 27.88(10) . .
O11 Dy1 O4 Te4 156.95(14) 2_577 .
O9 Dy1 O4 Te4 -41.55(9) . .
Dy2 Dy1 O4 Te4 -93.89(12) 2_567 .
Dy2 Dy1 O4 Te4 -18.33(14) . .
O4 Te2 O5 Dy2 -170.8(17) . 1_554
O3 Te2 O5 Dy2 -83.9(17) . 1_554
O2 Te2 O5 Dy2 113.6(17) 1_455 1_554
O7 Te3 O6 Dy2 -86.9(2) . 2_667
O8 Te3 O6 Dy2 7.9(2) . 2_667
O1 Te3 O6 Dy2 -172.5(3) 2_667 2_667
Dy2 Te3 O6 Dy2 -106.1(2) . 2_667
O7 Te3 O6 Dy1 108.27(17) . 2_667
O8 Te3 O6 Dy1 -156.92(17) . 2_667
O1 Te3 O6 Dy1 22.72(14) 2_667 2_667
Dy2 Te3 O6 Dy1 89.08(15) . 2_667
O6 Te3 O7 Dy2 -33.2(2) . .
O8 Te3 O7 Dy2 -130.13(19) . .
O1 Te3 O7 Dy2 39.52(17) 2_667 .
O6 Te3 O7 Dy1 151.0(2) . 2_567
O8 Te3 O7 Dy1 54.1(2) . 2_567
O1 Te3 O7 Dy1 -136.3(2) 2_667 2_567
Dy2 Te3 O7 Dy1 -175.8(4) . 2_567
O5 Dy2 O7 Te3 -153.6(3) 1_556 .
O10 Dy2 O7 Te3 0.9(2) 2_667 .
O6 Dy2 O7 Te3 84.15(19) 2_667 .
O2 Dy2 O7 Te3 -84.14(19) 2_667 .
O4 Dy2 O7 Te3 -148.1(2) 2_567 .
O9 Dy2 O7 Te3 148.1(2) 2_567 .
Te4 Dy2 O7 Te3 173.42(17) 2_567 .
Dy1 Dy2 O7 Te3 -176.7(3) 2_567 .
Dy1 Dy2 O7 Te3 111.79(18) . .
O5 Dy2 O7 Dy1 23.1(4) 1_556 2_567
O10 Dy2 O7 Dy1 177.64(12) 2_667 2_567
O6 Dy2 O7 Dy1 -99.15(14) 2_667 2_567
O2 Dy2 O7 Dy1 92.57(14) 2_667 2_567
O4 Dy2 O7 Dy1 28.59(12) 2_567 2_567
O9 Dy2 O7 Dy1 -35.23(13) 2_567 2_567
Te4 Dy2 O7 Dy1 -9.88(12) 2_567 2_567
Te3 Dy2 O7 Dy1 176.7(3) . 2_567
Dy1 Dy2 O7 Dy1 -71.50(11) . 2_567
O7 Te3 O8 Te4 28.8(3) . .
O6 Te3 O8 Te4 -66.5(3) . .
O1 Te3 O8 Te4 -68.4(8) 2_667 .
Dy2 Te3 O8 Te4 1.1(3) . .
O10 Te4 O8 Te3 43.8(3) . .
O9 Te4 O8 Te3 -48.1(3) . .
O4 Te4 O8 Te3 -2.1(7) . .
Dy1 Te4 O8 Te3 7.7(3) . .
Dy2 Te4 O8 Te3 -74.6(3) 2_567 .
O10 Te4 O9 Dy1 -96.8(2) . 2_567
O8 Te4 O9 Dy1 -4.3(3) . 2_567
O4 Te4 O9 Dy1 -173.1(3) . 2_567
Dy1 Te4 O9 Dy1 -122.3(3) . 2_567
Dy2 Te4 O9 Dy1 146.3(3) 2_567 2_567
O10 Te4 O9 Dy2 116.93(16) . 2_567
O8 Te4 O9 Dy2 -150.56(15) . 2_567
O4 Te4 O9 Dy2 40.59(12) . 2_567
Dy1 Te4 O9 Dy2 91.39(14) . 2_567
O10 Te4 O9 Dy1 25.54(13) . .
O8 Te4 O9 Dy1 118.05(12) . .
O4 Te4 O9 Dy1 -50.80(10) . .
Dy2 Te4 O9 Dy1 -91.39(14) 2_567 .
O13 Dy1 O9 Te4 -170.49(15) . .
O7 Dy1 O9 Te4 138.13(15) 2_567 .
O1 Dy1 O9 Te4 -9.1(2) . .
O9 Dy1 O9 Te4 -140.2(2) 2_567 .
O6 Dy1 O9 Te4 -82.19(14) 2_667 .
O10 Dy1 O9 Te4 -22.11(12) . .
O11 Dy1 O9 Te4 80.15(16) 2_577 .
O4 Dy1 O9 Te4 59.75(13) . .
Dy2 Dy1 O9 Te4 110.28(15) 2_567 .
Dy2 Dy1 O9 Te4 -102.66(11) . .
O13 Dy1 O9 Dy1 -30.3(2) . 2_567
O7 Dy1 O9 Dy1 -81.68(14) 2_567 2_567
O1 Dy1 O9 Dy1 131.07(14) . 2_567
O9 Dy1 O9 Dy1 0.0 2_567 2_567
O6 Dy1 O9 Dy1 57.99(15) 2_667 2_567
O10 Dy1 O9 Dy1 118.08(16) . 2_567
O11 Dy1 O9 Dy1 -139.67(14) 2_577 2_567
O4 Dy1 O9 Dy1 -160.07(17) . 2_567
Te4 Dy1 O9 Dy1 140.2(2) . 2_567
Dy2 Dy1 O9 Dy1 -109.53(15) 2_567 2_567
Dy2 Dy1 O9 Dy1 37.53(10) . 2_567
O13 Dy1 O9 Dy2 79.2(2) . 2_567
O7 Dy1 O9 Dy2 27.85(10) 2_567 2_567
O1 Dy1 O9 Dy2 -119.39(13) . 2_567
O9 Dy1 O9 Dy2 109.53(15) 2_567 2_567
O6 Dy1 O9 Dy2 167.53(10) 2_667 2_567
O10 Dy1 O9 Dy2 -132.39(14) . 2_567
O11 Dy1 O9 Dy2 -30.13(16) 2_577 2_567
O4 Dy1 O9 Dy2 -50.54(11) . 2_567
Te4 Dy1 O9 Dy2 -110.28(15) . 2_567
Dy2 Dy1 O9 Dy2 147.06(9) . 2_567
O9 Te4 O10 Dy2 146.1(2) . 2_667
O8 Te4 O10 Dy2 44.5(2) . 2_667
O4 Te4 O10 Dy2 -146.1(2) . 2_667
Dy1 Te4 O10 Dy2 176.7(3) . 2_667
Dy2 Te4 O10 Dy2 -176.58(17) 2_567 2_667
O9 Te4 O10 Dy1 -30.57(15) . .
O8 Te4 O10 Dy1 -132.14(15) . .
O4 Te4 O10 Dy1 37.25(12) . .
Dy2 Te4 O10 Dy1 6.73(15) 2_567 .
O13 Dy1 O10 Te4 165.24(17) . .
O7 Dy1 O10 Te4 -0.1(2) 2_567 .
O1 Dy1 O10 Te4 -146.61(18) . .
O9 Dy1 O10 Te4 80.64(16) 2_567 .
O6 Dy1 O10 Te4 141.90(17) 2_667 .
O11 Dy1 O10 Te4 -91.75(17) 2_577 .
O4 Dy1 O10 Te4 -39.33(14) . .
O9 Dy1 O10 Te4 23.06(12) . .
Dy2 Dy1 O10 Te4 -6.13(13) 2_567 .
Dy2 Dy1 O10 Te4 106.76(14) . .
O13 Dy1 O10 Dy2 -11.6(3) . 2_667
O7 Dy1 O10 Dy2 -177.00(15) 2_567 2_667
O1 Dy1 O10 Dy2 36.53(17) . 2_667
O9 Dy1 O10 Dy2 -96.22(19) 2_567 2_667
O6 Dy1 O10 Dy2 -34.96(17) 2_667 2_667
O11 Dy1 O10 Dy2 91.4(2) 2_577 2_667
O4 Dy1 O10 Dy2 143.8(2) . 2_667
O9 Dy1 O10 Dy2 -153.8(2) . 2_667
Te4 Dy1 O10 Dy2 -176.9(3) . 2_667
Dy2 Dy1 O10 Dy2 177.01(17) 2_567 2_667
Dy2 Dy1 O10 Dy2 -70.10(16) . 2_667
O12 S1 O11 Dy1 -156.7(4) . 2_577
O13 S1 O11 Dy1 -35.0(5) . 2_577
O14 S1 O11 Dy1 83.8(5) . 2_577
O12 S1 O13 Dy1 -63.4(6) . .
O11 S1 O13 Dy1 176.8(5) . .
O14 S1 O13 Dy1 58.1(6) . .
O7 Dy1 O13 S1 124.7(6) 2_567 .
O1 Dy1 O13 S1 -88.4(6) . .
O9 Dy1 O13 S1 48.7(6) 2_567 .
O6 Dy1 O13 S1 -20.8(6) 2_667 .
O10 Dy1 O13 S1 -43.6(7) . .
O11 Dy1 O13 S1 -157.6(6) 2_577 .
O4 Dy1 O13 S1 173.3(5) . .
O9 Dy1 O13 S1 77.7(6) . .
Te4 Dy1 O13 S1 36.1(12) . .
Dy2 Dy1 O13 S1 126.4(6) 2_567 .
Dy2 Dy1 O13 S1 12.4(6) . .
